data_7053597
loop_
_publ_author_name
'Cortial, Guillaume'
'Le Goff, Xavier-Frederic'
'Bousqui\'e, Magali'
'Boisson, Christophe'
'Le Floch, Pascal'
'Nief, Fran\,cois'
'Thuilliez, Julien'

_publ_section_title
;
 Neutral ansa-bis(fluorenyl)silane neodymium borohydrides: synthesis,
 structural study and behaviour as catalysts in butadiene--ethylene
 copolymerisation
;
_journal_issue 10
_journal_name_full 'New Journal of Chemistry'
_journal_page_first 2290
_journal_paper_doi 10.1039/c0nj00274g
_journal_volume 34
_journal_year 2010
_chemical_formula_sum 'C33 H26 Si'
_chemical_formula_weight 450.63
_chemical_name_systematic
;
?
;
_space_group_IT_number 2
_symmetry_cell_setting triclinic
_symmetry_space_group_name_Hall '-P 1'
_symmetry_space_group_name_H-M 'P -1'
_atom_sites_solution_hydrogens geom
_atom_sites_solution_primary direct
_atom_sites_solution_secondary difmap
_audit_creation_method SHELXL-97
_cell_angle_alpha 92.983(1)
_cell_angle_beta 90.812(1)
_cell_angle_gamma 99.215(1)
_cell_formula_units_Z 2
_cell_length_a 9.389(1)
_cell_length_b 10.038(1)
_cell_length_c 12.922(1)
_cell_measurement_reflns_used 3548
_cell_measurement_temperature 150.0(1)
_cell_measurement_theta_max 30.034
_cell_measurement_theta_min 0.998
_cell_volume 1200.2(2)
_computing_structure_refinement 'SHELXL-97 (Sheldrick, 1997)'
_computing_structure_solution 'SHELXS-97 (Sheldrick, 1990)'
_diffrn_ambient_temperature 150.0(1)
_diffrn_measured_fraction_theta_full 0.995
_diffrn_measured_fraction_theta_max 0.995
_diffrn_measurement_device_type KappaCCD
_diffrn_measurement_method 'phi and omega scans'
_diffrn_radiation_monochromator graphite
_diffrn_radiation_source 'fine-focus sealed tube'
_diffrn_radiation_type MoK\a
_diffrn_radiation_wavelength 0.71069
_diffrn_reflns_av_R_equivalents 0.0221
_diffrn_reflns_av_sigmaI/netI 0.0442
_diffrn_reflns_limit_h_max 13
_diffrn_reflns_limit_h_min -13
_diffrn_reflns_limit_k_max 14
_diffrn_reflns_limit_k_min -14
_diffrn_reflns_limit_l_max 17
_diffrn_reflns_limit_l_min -18
_diffrn_reflns_number 13437
_diffrn_reflns_theta_full 30.02
_diffrn_reflns_theta_max 30.02
_diffrn_reflns_theta_min 3.15
_exptl_absorpt_coefficient_mu 0.118
_exptl_absorpt_correction_T_max 0.9883
_exptl_absorpt_correction_T_min 0.9545
_exptl_absorpt_correction_type multi-scan
_exptl_crystal_colour Colorless
_exptl_crystal_density_diffrn 1.247
_exptl_crystal_density_method 'not measured'
_exptl_crystal_description Block
_exptl_crystal_F_000 476
_exptl_crystal_size_max 0.40
_exptl_crystal_size_mid 0.30
_exptl_crystal_size_min 0.10
_refine_diff_density_max 0.258
_refine_diff_density_min -0.308
_refine_diff_density_rms 0.041
_refine_ls_extinction_method none
_refine_ls_goodness_of_fit_ref 1.070
_refine_ls_hydrogen_treatment constr
_refine_ls_matrix_type full
_refine_ls_number_parameters 308
_refine_ls_number_reflns 6979
_refine_ls_number_restraints 0
_refine_ls_restrained_S_all 1.070
_refine_ls_R_factor_all 0.0572
_refine_ls_R_factor_gt 0.0423
_refine_ls_shift/su_max 0.001
_refine_ls_shift/su_mean 0.000
_refine_ls_structure_factor_coef Fsqd
_refine_ls_weighting_details 'calc w=1/[\s^2^(Fo^2^)+(0.0530P)^2^+0.1610P] where P=(Fo^2^+2Fc^2^)/3'
_refine_ls_weighting_scheme calc
_refine_ls_wR_factor_gt 0.1101
_refine_ls_wR_factor_ref 0.1176
_reflns_number_gt 5451
_reflns_number_total 6979
_reflns_threshold_expression >2sigma(I)
_cod_data_source_file c0nj00274g-2.txt
_cod_data_source_block gc247
_cod_depositor_comments
;
The following automatic conversions were performed:

'_symmetry_cell_setting' value 'Triclinic' changed to 'triclinic'
according to /home/saulius/struct/CIF-dictionaries/cif_core.dic
dictionary named 'cif_core.dic' version 2.4.2 from 2011-04-26.

Automatic conversion script
Id: cif_fix_values 1891 2012-01-12 08:04:46Z andrius 
;
_cod_original_sg_symbol_H-M 'P-1 '
_cod_database_code 7053597

loop_
_symmetry_equiv_pos_as_xyz
'x, y, z'
'-x, -y, -z'

loop_
_atom_site_label
_atom_site_type_symbol
_atom_site_fract_x
_atom_site_fract_y
_atom_site_fract_z
_atom_site_U_iso_or_equiv
_atom_site_adp_type
_atom_site_occupancy
_atom_site_symmetry_multiplicity
_atom_site_calc_flag
_atom_site_refinement_flags
Si1 Si 0.15945(3) 0.22198(3) 0.25887(2) 0.02447(9) Uani 1 1 d .
C1 C 0.08992(13) 0.08938(11) 0.35416(9) 0.0277(2) Uani 1 1 d .
H1 H -0.0157 0.0563 0.3428 0.033 Uiso 1 1 calc R
C2 C 0.12269(13) 0.14839(11) 0.46381(9) 0.0298(2) Uani 1 1 d .
C3 C 0.06644(15) 0.25062(13) 0.51835(10) 0.0373(3) Uani 1 1 d .
H3 H -0.0061 0.2929 0.4878 0.045 Uiso 1 1 calc R
C4 C 0.11889(16) 0.28972(13) 0.61880(11) 0.0422(3) Uani 1 1 d .
H4 H 0.0817 0.3597 0.6567 0.051 Uiso 1 1 calc R
C5 C 0.22370(17) 0.22860(13) 0.66400(10) 0.0432(3) Uani 1 1 d .
H5 H 0.2592 0.2581 0.7319 0.052 Uiso 1 1 calc R
C6 C 0.27785(16) 0.12444(13) 0.61125(10) 0.0389(3) Uani 1 1 d .
H6 H 0.3486 0.0811 0.6430 0.047 Uiso 1 1 calc R
C7 C 0.22663(14) 0.08455(11) 0.51087(9) 0.0316(3) Uani 1 1 d .
C8 C 0.25836(14) -0.02469(11) 0.44021(9) 0.0311(3) Uani 1 1 d .
C9 C 0.34695(16) -0.12120(12) 0.45319(11) 0.0408(3) Uani 1 1 d .
H9 H 0.4042 -0.1192 0.5146 0.049 Uiso 1 1 calc R
C10 C 0.35032(17) -0.22030(13) 0.37512(12) 0.0438(3) Uani 1 1 d .
H10 H 0.4098 -0.2874 0.3834 0.053 Uiso 1 1 calc R
C11 C 0.26782(16) -0.22279(12) 0.28484(11) 0.0386(3) Uani 1 1 d .
H11 H 0.2713 -0.2918 0.2322 0.046 Uiso 1 1 calc R
C12 C 0.18019(14) -0.12570(11) 0.27041(10) 0.0319(3) Uani 1 1 d .
H12 H 0.1248 -0.1273 0.2081 0.038 Uiso 1 1 calc R
C13 C 0.17495(13) -0.02622(11) 0.34864(9) 0.0284(2) Uani 1 1 d .
C14 C 0.12779(12) 0.14780(11) 0.11962(9) 0.0258(2) Uani 1 1 d .
H14 H 0.1764 0.0671 0.1067 0.031 Uiso 1 1 calc R
C15 C -0.03310(13) 0.11503(11) 0.09742(9) 0.0266(2) Uani 1 1 d .
C16 C -0.13652(13) 0.01520(11) 0.13497(9) 0.0302(2) Uani 1 1 d .
H16 H -0.1090 -0.0489 0.1798 0.036 Uiso 1 1 calc R
C17 C -0.28064(14) 0.01028(12) 0.10616(10) 0.0355(3) Uani 1 1 d .
H17 H -0.3516 -0.0584 0.1309 0.043 Uiso 1 1 calc R
C18 C -0.32221(14) 0.10457(13) 0.04168(11) 0.0374(3) Uani 1 1 d .
H18 H -0.4214 0.1011 0.0242 0.045 Uiso 1 1 calc R
C19 C -0.22024(14) 0.20335(12) 0.00278(10) 0.0341(3) Uani 1 1 d .
H19 H -0.2488 0.2678 -0.0412 0.041 Uiso 1 1 calc R
C20 C -0.07528(13) 0.20700(11) 0.02893(9) 0.0285(2) Uani 1 1 d .
C21 C 0.05408(14) 0.29222(11) -0.00540(9) 0.0283(2) Uani 1 1 d .
C22 C 0.07010(16) 0.39044(12) -0.07863(9) 0.0355(3) Uani 1 1 d .
H22 H -0.0121 0.4152 -0.1116 0.043 Uiso 1 1 calc R
C23 C 0.20695(17) 0.45102(12) -0.10241(10) 0.0400(3) Uani 1 1 d .
H23 H 0.2192 0.5181 -0.1522 0.048 Uiso 1 1 calc R
C24 C 0.32740(16) 0.41488(13) -0.05412(10) 0.0391(3) Uani 1 1 d .
H24 H 0.4211 0.4565 -0.0723 0.047 Uiso 1 1 calc R
C25 C 0.31288(14) 0.31845(12) 0.02066(10) 0.0331(3) Uani 1 1 d .
H25 H 0.3955 0.2957 0.0545 0.040 Uiso 1 1 calc R
C26 C 0.17527(13) 0.25654(11) 0.04452(9) 0.0272(2) Uani 1 1 d .
C27 C 0.35552(12) 0.27944(11) 0.28897(9) 0.0256(2) Uani 1 1 d .
C28 C 0.46188(13) 0.20149(12) 0.26311(10) 0.0314(3) Uani 1 1 d .
H28 H 0.4348 0.1165 0.2263 0.038 Uiso 1 1 calc R
C29 C 0.60610(14) 0.24522(13) 0.28991(10) 0.0357(3) Uani 1 1 d .
H29 H 0.6764 0.1907 0.2710 0.043 Uiso 1 1 calc R
C30 C 0.64754(14) 0.36799(13) 0.34411(10) 0.0356(3) Uani 1 1 d .
H30 H 0.7461 0.3976 0.3629 0.043 Uiso 1 1 calc R
C31 C 0.54524(15) 0.44729(13) 0.37079(12) 0.0401(3) Uani 1 1 d .
H31 H 0.5733 0.5319 0.4079 0.048 Uiso 1 1 calc R
C32 C 0.40149(14) 0.40354(12) 0.34344(11) 0.0359(3) Uani 1 1 d .
H32 H 0.3322 0.4593 0.3622 0.043 Uiso 1 1 calc R
C33 C 0.05969(14) 0.36809(12) 0.27173(10) 0.0350(3) Uani 1 1 d .
H33A H 0.0764 0.4115 0.3415 0.053 Uiso 1 1 calc R
H33B H -0.0438 0.3361 0.2601 0.053 Uiso 1 1 calc R
H33C H 0.0940 0.4335 0.2203 0.053 Uiso 1 1 calc R

loop_
_atom_site_aniso_label
_atom_site_aniso_U_11
_atom_site_aniso_U_22
_atom_site_aniso_U_33
_atom_site_aniso_U_23
_atom_site_aniso_U_13
_atom_site_aniso_U_12
Si1 0.02571(17) 0.02394(15) 0.02395(16) 0.00150(11) -0.00050(12) 0.00458(11)
C1 0.0271(6) 0.0293(5) 0.0254(6) 0.0009(4) 0.0005(4) 0.0005(4)
C2 0.0314(6) 0.0302(5) 0.0245(6) 0.0017(4) 0.0040(5) -0.0054(4)
C3 0.0370(7) 0.0377(6) 0.0342(7) -0.0013(5) 0.0089(5) -0.0027(5)
C4 0.0485(8) 0.0385(6) 0.0339(7) -0.0067(5) 0.0122(6) -0.0083(6)
C5 0.0554(9) 0.0403(7) 0.0259(6) -0.0027(5) 0.0019(6) -0.0150(6)
C6 0.0457(8) 0.0371(6) 0.0288(6) 0.0037(5) -0.0059(6) -0.0088(5)
C7 0.0372(7) 0.0291(5) 0.0251(6) 0.0044(4) 0.0001(5) -0.0064(5)
C8 0.0374(7) 0.0259(5) 0.0274(6) 0.0060(4) -0.0035(5) -0.0040(4)
C9 0.0497(8) 0.0302(6) 0.0407(7) 0.0073(5) -0.0159(6) 0.0004(5)
C10 0.0515(9) 0.0280(6) 0.0528(9) 0.0048(6) -0.0118(7) 0.0091(5)
C11 0.0479(8) 0.0265(5) 0.0403(7) -0.0008(5) -0.0031(6) 0.0035(5)
C12 0.0391(7) 0.0265(5) 0.0288(6) 0.0030(4) -0.0023(5) 0.0007(5)
C13 0.0323(6) 0.0255(5) 0.0257(6) 0.0053(4) 0.0000(5) -0.0021(4)
C14 0.0280(6) 0.0241(5) 0.0256(5) 0.0034(4) -0.0005(4) 0.0045(4)
C15 0.0306(6) 0.0254(5) 0.0236(5) -0.0024(4) -0.0021(4) 0.0048(4)
C16 0.0338(6) 0.0276(5) 0.0282(6) -0.0023(4) -0.0002(5) 0.0025(4)
C17 0.0317(7) 0.0362(6) 0.0353(7) -0.0071(5) 0.0009(5) -0.0015(5)
C18 0.0302(7) 0.0443(7) 0.0370(7) -0.0104(5) -0.0057(5) 0.0081(5)
C19 0.0371(7) 0.0371(6) 0.0293(6) -0.0036(5) -0.0066(5) 0.0119(5)
C20 0.0351(6) 0.0278(5) 0.0229(5) -0.0030(4) -0.0032(5) 0.0081(4)
C21 0.0380(7) 0.0251(5) 0.0218(5) -0.0015(4) -0.0017(5) 0.0068(4)
C22 0.0534(8) 0.0294(6) 0.0247(6) 0.0018(4) -0.0042(5) 0.0103(5)
C23 0.0630(9) 0.0300(6) 0.0255(6) 0.0059(5) 0.0019(6) 0.0017(6)
C24 0.0479(8) 0.0359(6) 0.0293(6) 0.0018(5) 0.0048(6) -0.0061(5)
C25 0.0359(7) 0.0339(6) 0.0277(6) 0.0016(5) -0.0006(5) 0.0001(5)
C26 0.0355(6) 0.0242(5) 0.0213(5) -0.0005(4) 0.0003(5) 0.0036(4)
C27 0.0285(6) 0.0250(5) 0.0233(5) 0.0041(4) 0.0011(4) 0.0032(4)
C28 0.0315(6) 0.0310(6) 0.0317(6) -0.0025(5) -0.0007(5) 0.0068(5)
C29 0.0311(7) 0.0406(6) 0.0368(7) -0.0002(5) 0.0010(5) 0.0102(5)
C30 0.0272(6) 0.0433(7) 0.0342(7) 0.0021(5) 0.0000(5) -0.0007(5)
C31 0.0349(7) 0.0324(6) 0.0492(8) -0.0083(5) 0.0008(6) -0.0022(5)
C32 0.0312(7) 0.0280(5) 0.0478(8) -0.0048(5) 0.0024(6) 0.0042(5)
C33 0.0366(7) 0.0349(6) 0.0355(7) -0.0017(5) -0.0023(5) 0.0131(5)

loop_
_atom_type_symbol
_atom_type_description
_atom_type_scat_dispersion_real
_atom_type_scat_dispersion_imag
_atom_type_scat_source
C C 0.0033 0.0016 'International Tables Vol C Tables 4.2.6.8 and 6.1.1.4'
H H 0.0000 0.0000 'International Tables Vol C Tables 4.2.6.8 and 6.1.1.4'
Si Si 0.0817 0.0704 'International Tables Vol C Tables 4.2.6.8 and 6.1.1.4'

loop_
_geom_angle_atom_site_label_1
_geom_angle_atom_site_label_2
_geom_angle_atom_site_label_3
_geom_angle
C33 Si1 C27 110.05(6)
C33 Si1 C1 110.56(6)
C27 Si1 C1 107.61(5)
C33 Si1 C14 106.86(5)
C27 Si1 C14 111.55(5)
C1 Si1 C14 110.24(5)
C13 C1 C2 102.36(9)
C13 C1 Si1 111.18(8)
C2 C1 Si1 109.24(7)
C13 C1 H1 111.2
C2 C1 H1 111.2
Si1 C1 H1 111.2
C3 C2 C7 119.99(12)
C3 C2 C1 129.93(12)
C7 C2 C1 110.08(10)
C2 C3 C4 118.62(13)
C2 C3 H3 120.7
C4 C3 H3 120.7
C5 C4 C3 121.17(13)
C5 C4 H4 119.4
C3 C4 H4 119.4
C4 C5 C6 120.63(13)
C4 C5 H5 119.7
C6 C5 H5 119.7
C5 C6 C7 118.80(13)
C5 C6 H6 120.6
C7 C6 H6 120.6
C6 C7 C2 120.76(12)
C6 C7 C8 130.49(12)
C2 C7 C8 108.68(10)
C9 C8 C13 120.69(11)
C9 C8 C7 130.70(12)
C13 C8 C7 108.54(11)
C10 C9 C8 118.86(12)
C10 C9 H9 120.6
C8 C9 H9 120.6
C9 C10 C11 120.74(12)
C9 C10 H10 119.6
C11 C10 H10 119.6
C10 C11 C12 120.91(12)
C10 C11 H11 119.5
C12 C11 H11 119.5
C11 C12 C13 118.91(12)
C11 C12 H12 120.5
C13 C12 H12 120.5
C12 C13 C8 119.88(11)
C12 C13 C1 130.16(11)
C8 C13 C1 109.96(10)
C15 C14 C26 102.22(9)
C15 C14 Si1 108.81(8)
C26 C14 Si1 109.72(7)
C15 C14 H14 111.9
C26 C14 H14 111.9
Si1 C14 H14 111.9
C16 C15 C20 119.64(11)
C16 C15 C14 130.36(10)
C20 C15 C14 109.99(10)
C17 C16 C15 119.20(11)
C17 C16 H16 120.4
C15 C16 H16 120.4
C18 C17 C16 120.85(12)
C18 C17 H17 119.6
C16 C17 H17 119.6
C19 C18 C17 120.51(12)
C19 C18 H18 119.7
C17 C18 H18 119.7
C18 C19 C20 119.10(12)
C18 C19 H19 120.5
C20 C19 H19 120.5
C19 C20 C15 120.61(11)
C19 C20 C21 130.93(11)
C15 C20 C21 108.44(10)
C22 C21 C26 120.71(12)
C22 C21 C20 130.34(12)
C26 C21 C20 108.87(10)
C23 C22 C21 118.98(12)
C23 C22 H22 120.5
C21 C22 H22 120.5
C22 C23 C24 120.54(11)
C22 C23 H23 119.7
C24 C23 H23 119.7
C23 C24 C25 121.10(13)
C23 C24 H24 119.5
C25 C24 H24 119.5
C26 C25 C24 118.60(12)
C26 C25 H25 120.7
C24 C25 H25 120.7
C25 C26 C21 120.06(11)
C25 C26 C14 130.00(11)
C21 C26 C14 109.94(10)
C28 C27 C32 116.77(11)
C28 C27 Si1 123.07(9)
C32 C27 Si1 120.12(9)
C29 C28 C27 121.57(11)
C29 C28 H28 119.2
C27 C28 H28 119.2
C30 C29 C28 120.11(11)
C30 C29 H29 119.9
C28 C29 H29 119.9
C31 C30 C29 119.74(12)
C31 C30 H30 120.1
C29 C30 H30 120.1
C30 C31 C32 119.95(12)
C30 C31 H31 120.0
C32 C31 H31 120.0
C31 C32 C27 121.86(11)
C31 C32 H32 119.1
C27 C32 H32 119.1
Si1 C33 H33A 109.5
Si1 C33 H33B 109.5
H33A C33 H33B 109.5
Si1 C33 H33C 109.5
H33A C33 H33C 109.5
H33B C33 H33C 109.5

loop_
_geom_bond_atom_site_label_1
_geom_bond_atom_site_label_2
_geom_bond_distance
Si1 C33 1.8642(12)
Si1 C27 1.8679(12)
Si1 C1 1.9050(12)
Si1 C14 1.9119(12)
C1 C13 1.5095(16)
C1 C2 1.5149(16)
C1 H1 1.0000
C2 C3 1.3919(17)
C2 C7 1.3990(18)
C3 C4 1.3959(19)
C3 H3 0.9500
C4 C5 1.378(2)
C4 H4 0.9500
C5 C6 1.386(2)
C5 H5 0.9500
C6 C7 1.3930(17)
C6 H6 0.9500
C7 C8 1.4605(17)
C8 C9 1.3891(18)
C8 C13 1.4077(16)
C9 C10 1.384(2)
C9 H9 0.9500
C10 C11 1.388(2)
C10 H10 0.9500
C11 C12 1.3903(18)
C11 H11 0.9500
C12 C13 1.3906(16)
C12 H12 0.9500
C14 C15 1.5136(16)
C14 C26 1.5161(15)
C14 H14 1.0000
C15 C16 1.3910(16)
C15 C20 1.4088(15)
C16 C17 1.3908(18)
C16 H16 0.9500
C17 C18 1.3906(19)
C17 H17 0.9500
C18 C19 1.3835(19)
C18 H18 0.9500
C19 C20 1.3920(17)
C19 H19 0.9500
C20 C21 1.4579(17)
C21 C22 1.3942(16)
C21 C26 1.4046(17)
C22 C23 1.377(2)
C22 H22 0.9500
C23 C24 1.391(2)
C23 H23 0.9500
C24 C25 1.3957(17)
C24 H24 0.9500
C25 C26 1.3874(17)
C25 H25 0.9500
C27 C28 1.3978(16)
C27 C32 1.4005(16)
C28 C29 1.3880(18)
C28 H28 0.9500
C29 C30 1.3819(18)
C29 H29 0.9500
C30 C31 1.3787(18)
C30 H30 0.9500
C31 C32 1.3856(18)
C31 H31 0.9500
C32 H32 0.9500
C33 H33A 0.9800
C33 H33B 0.9800
C33 H33C 0.9800
